data_1543590
loop_
_publ_author_name
'Jack M. Carraher'
'Arkady Ellern'
'Andreja Bakac'

_publ_section_title
;
 Preparation and reactivity of macrocyclic rhodium(III) alkyl complexes
;
_journal_name_full 'Inorganica Chimica Acta'
_journal_page_first 254
_journal_page_last 258
_journal_paper_doi 10.1016/j.ica.2013.09.022
_journal_volume 409B
_journal_year 2014
_chemical_formula_sum 'C17 H37 Cl2 N4 O9 Rh'
_chemical_formula_weight 615.32
_space_group_IT_number 14
_symmetry_cell_setting monoclinic
_symmetry_space_group_name_Hall '-P 2ybc'
_symmetry_space_group_name_H-M 'P 1 21/c 1'
_atom_sites_solution_hydrogens geom
_atom_sites_solution_primary direct
_atom_sites_solution_secondary difmap
_audit_creation_method 'APEX2 v2012.4-3'
_cell_angle_alpha 90
_cell_angle_beta 102.377(2)
_cell_angle_gamma 90
_cell_formula_units_Z 2
_cell_length_a 7.9942(12)
_cell_length_b 15.505(2)
_cell_length_c 10.2975(15)
_cell_measurement_reflns_used 5442
_cell_measurement_temperature 173.(2)
_cell_measurement_theta_max 28.8515
_cell_measurement_theta_min 2.4136
_cell_volume 1246.7(3)
_computing_cell_refinement 'SAINT V7.66A (Bruker AXS, 2009)'
_computing_data_collection 'APEX2 Suite (Bruker AXS, 2009)'
_computing_data_reduction 'SAINT V7.66A (Bruker AXS, 2009)'
_computing_molecular_graphics 'XSHELL (Bruker AXS, 2007)'
_computing_publication_material 'APEX2 Suite (Bruker AXS, 2009)'
_computing_structure_refinement 'SHELXL-97 (Sheldrick, 2008)'
_computing_structure_solution 'SHELXS-97 (Sheldrick, 2008)'
_diffrn_ambient_temperature 173.(2)
_diffrn_detector_area_resol_mean 8.3333
_diffrn_measured_fraction_theta_full 0.998
_diffrn_measured_fraction_theta_max 0.998
_diffrn_measurement_device_type ' BRUKER APEX2 CCD Diffractometer'
_diffrn_measurement_method '\w scan'
_diffrn_radiation_type MoK\a
_diffrn_radiation_wavelength 0.71073
_diffrn_reflns_av_R_equivalents 0.0285
_diffrn_reflns_av_sigmaI/netI 0.0242
_diffrn_reflns_limit_h_max 10
_diffrn_reflns_limit_h_min -10
_diffrn_reflns_limit_k_max 20
_diffrn_reflns_limit_k_min -20
_diffrn_reflns_limit_l_max 13
_diffrn_reflns_limit_l_min -13
_diffrn_reflns_number 13211
_diffrn_reflns_theta_full 28.89
_diffrn_reflns_theta_max 28.89
_diffrn_reflns_theta_min 2.41
_exptl_absorpt_coefficient_mu 0.952
_exptl_absorpt_correction_T_max 0.86
_exptl_absorpt_correction_T_min 0.75
_exptl_absorpt_correction_type multi-scan
_exptl_absorpt_process_details 'SADABS V2008/1 (Bruker AXS Inc.)'
_exptl_crystal_colour colourless
_exptl_crystal_density_diffrn 1.639
_exptl_crystal_density_method 'not measured'
_exptl_crystal_description block
_exptl_crystal_F_000 636
_exptl_crystal_size_max 0.21
_exptl_crystal_size_mid 0.19
_exptl_crystal_size_min 0.16
_refine_diff_density_max 1.121
_refine_diff_density_min -0.620
_refine_ls_extinction_method none
_refine_ls_goodness_of_fit_ref 1.152
_refine_ls_hydrogen_treatment constr
_refine_ls_matrix_type full
_refine_ls_number_parameters 193
_refine_ls_number_reflns 3271
_refine_ls_number_restraints 48
_refine_ls_restrained_S_all 1.171
_refine_ls_R_factor_all 0.0450
_refine_ls_R_factor_gt 0.0380
_refine_ls_shift/su_max 0.000
_refine_ls_shift/su_mean 0.000
_refine_ls_structure_factor_coef Fsqd
_refine_ls_weighting_details 'calc w=1/[\s^2^(Fo^2^)+(0.0376P)^2^+2.0535P] where P=(Fo^2^+2Fc^2^)/3'
_refine_ls_weighting_scheme calc
_refine_ls_wR_factor_gt 0.0929
_refine_ls_wR_factor_ref 0.0963
_reflns_number_gt 2815
_reflns_number_total 3271
_reflns_threshold_expression >2sigma(I)
_cod_data_source_file ICA-2014-409B-254-258-1.cif
_cod_data_source_block bak032
_cod_depositor_comments
;
The following automatic conversions were performed:

'_journal_paper_doi' value 'doi:10.1016/j.ica.2013.09.022' was
changed to '10.1016/j.ica.2013.09.022'.

Automatic conversion script
Id: cif_fix_values 6433 2018-09-21 13:16:33Z andrius 
;
_cod_database_code 1543590
_cod_database_fobs_code 1543590

loop_
_symmetry_equiv_pos_as_xyz
'x, y, z'
'-x, y+1/2, -z+1/2'
'-x, -y, -z'
'x, -y-1/2, z-1/2'

loop_
_atom_site_type_symbol
_atom_site_label
_atom_site_fract_x
_atom_site_fract_y
_atom_site_fract_z
_atom_site_U_iso_or_equiv
_atom_site_adp_type
_atom_site_calc_flag
_atom_site_refinement_flags
_atom_site_occupancy
_atom_site_disorder_assembly
_atom_site_disorder_group
Rh Rh1 0.5 0 1.0 0.01814(10) Uani d S 1 . .
C C1 0.8907(4) 0.2023(2) 1.0021(4) 0.0407(8) Uani d . 1 A .
H H1A 0.9004 0.1989 0.909 0.061 Uiso calc R 1 . .
H H1B 1.0049 0.2095 1.0591 0.061 Uiso calc R 1 . .
H H1C 0.8187 0.2516 1.0137 0.061 Uiso calc R 1 . .
C C2 0.8098(4) 0.11926(19) 1.0405(3) 0.0269(6) Uani d . 1 . .
H H2 0.8843 0.0694 1.0285 0.032 Uiso calc R 1 A .
C C3 0.6332(4) 0.0993(2) 0.8088(3) 0.0279(6) Uani d . 1 . .
H H3A 0.7163 0.0552 0.7935 0.034 Uiso calc R 1 A .
H H3B 0.6659 0.1554 0.7754 0.034 Uiso calc R 1 . .
C C4 0.4541(4) 0.0747(2) 0.7363(3) 0.0288(6) Uani d . 1 A .
H H4A 0.3719 0.1205 0.7469 0.035 Uiso calc R 1 . .
H H4B 0.4505 0.0672 0.6403 0.035 Uiso calc R 1 . .
C C5 0.2266(4) -0.04023(18) 0.7386(3) 0.0246(6) Uani d . 1 . .
C C6 0.2127(4) -0.0623(2) 0.5911(3) 0.0333(7) Uani d . 1 A .
H H6A 0.2233 -0.0094 0.5414 0.05 Uiso calc R 1 . .
H H6B 0.1014 -0.0892 0.5553 0.05 Uiso calc R 1 . .
H H6C 0.3045 -0.1024 0.5825 0.05 Uiso calc R 1 . .
C C7 0.2022(4) -0.12384(18) 0.8132(3) 0.0277(6) Uani d . 1 . .
H H7A 0.0965 -0.152 0.7637 0.033 Uiso calc R 1 . .
H H7B 0.2987 -0.1627 0.8076 0.033 Uiso calc R 1 . .
C C8 0.0887(4) 0.0263(2) 0.7490(3) 0.0312(6) Uani d . 1 A .
H H8A 0.0976 0.0419 0.8425 0.047 Uiso calc R 1 . .
H H8B -0.0247 0.0017 0.713 0.047 Uiso calc R 1 . .
H H8C 0.105 0.0779 0.6982 0.047 Uiso calc R 1 . .
C C9 0.3040(4) 0.09358(17) 1.0335(3) 0.0332(6) Uani d P 0.5 A 1
H H9A 0.3406 0.1522 1.0171 0.05 Uiso calc PR 0.5 A 1
H H9B 0.2901 0.089 1.1255 0.05 Uiso calc PR 0.5 A 1
H H9C 0.1946 0.0809 0.9726 0.05 Uiso calc PR 0.5 A 1
O O9 0.3040(4) 0.09358(17) 1.0335(3) 0.0332(6) Uani d P 0.5 A 2
H H91O 0.3414 0.1506 1.0226 0.05 Uiso d P 0.5 B 2
H H92O 0.2952 0.0863 1.1312 0.05 Uiso d P 0.5 C 2
N N1 0.6351(3) 0.10575(15) 0.9542(2) 0.0225(5) Uani d . 1 A .
N N2 0.4073(3) -0.00815(14) 0.7946(2) 0.0217(4) Uani d . 1 A .
Cl Cl1A 0.3039(6) 0.3190(4) 0.8847(7) 0.0342(6) Uani d PD 0.5 D 1
O O1A 0.2172(12) 0.2625(5) 0.7838(7) 0.071(2) Uani d PDU 0.5 D 1
O O2A 0.3255(13) 0.4002(6) 0.8267(9) 0.074(3) Uani d PDU 0.5 D 1
O O3A 0.2029(7) 0.3318(4) 0.9794(6) 0.0496(13) Uani d PD 0.5 D 1
O O4A 0.4670(11) 0.2856(6) 0.9471(11) 0.072(3) Uani d PDU 0.5 D 1
Cl Cl1B 0.3429(6) 0.3059(4) 0.8833(7) 0.0342(6) Uani d PD 0.5 E 2
O O1B 0.4495(10) 0.2911(5) 0.7892(9) 0.088(3) Uani d PDU 0.5 E 2
O O2B 0.3077(17) 0.3956(5) 0.8833(8) 0.088(4) Uani d PDU 0.5 E 2
O O3B 0.4513(14) 0.2825(7) 1.0064(8) 0.069(3) Uani d PDU 0.5 E 2
O O4B 0.2039(9) 0.2459(6) 0.8498(8) 0.071(2) Uani d PDU 0.5 E 2

loop_
_atom_site_aniso_label
_atom_site_aniso_U_11
_atom_site_aniso_U_22
_atom_site_aniso_U_33
_atom_site_aniso_U_12
_atom_site_aniso_U_13
_atom_site_aniso_U_23
Rh1 0.01800(15) 0.01598(14) 0.01939(15) 0.00021(10) 0.00165(10) 0.00126(11)
C1 0.0299(16) 0.0356(18) 0.053(2) -0.0124(14) 0.0004(15) 0.0122(15)
C2 0.0216(13) 0.0229(13) 0.0349(15) -0.0014(10) 0.0030(11) 0.0041(11)
C3 0.0289(15) 0.0293(15) 0.0263(14) -0.0050(12) 0.0076(11) 0.0051(11)
C4 0.0332(16) 0.0275(14) 0.0248(14) -0.0008(12) 0.0041(12) 0.0052(11)
C5 0.0222(13) 0.0237(13) 0.0242(13) 0.0007(10) -0.0036(10) -0.0018(11)
C6 0.0341(16) 0.0344(16) 0.0267(15) 0.0032(13) -0.0037(12) -0.0049(12)
C7 0.0248(14) 0.0216(13) 0.0327(15) -0.0015(11) -0.0027(11) -0.0014(11)
C8 0.0260(15) 0.0301(15) 0.0356(16) 0.0069(12) 0.0023(12) 0.0019(12)
C9 0.0365(14) 0.0285(13) 0.0330(13) 0.0038(11) 0.0035(11) 0.0004(10)
O9 0.0365(14) 0.0285(13) 0.0330(13) 0.0038(11) 0.0035(11) 0.0004(10)
N1 0.0216(11) 0.0210(11) 0.0239(11) -0.0029(9) 0.0023(9) 0.0038(9)
N2 0.0228(11) 0.0203(11) 0.0201(10) -0.0014(9) 0.0005(8) 0.0015(8)
Cl1A 0.032(2) 0.0275(15) 0.0431(5) 0.0064(11) 0.0083(13) 0.0038(9)
O1A 0.099(6) 0.058(5) 0.045(4) 0.012(4) -0.007(4) -0.018(3)
O2A 0.064(4) 0.064(5) 0.102(8) 0.016(4) 0.035(5) 0.050(5)
O3A 0.046(3) 0.055(3) 0.052(3) -0.015(3) 0.021(3) -0.011(3)
O4A 0.041(4) 0.029(3) 0.143(9) -0.003(3) 0.012(6) 0.009(6)
Cl1B 0.032(2) 0.0275(15) 0.0431(5) 0.0064(11) 0.0083(13) 0.0038(9)
O1B 0.094(5) 0.085(5) 0.108(6) -0.040(4) 0.071(5) -0.040(5)
O2B 0.151(9) 0.047(5) 0.051(5) 0.056(5) -0.013(5) -0.010(4)
O3B 0.080(6) 0.047(5) 0.063(5) 0.029(4) -0.020(4) -0.002(4)
O4B 0.039(3) 0.094(6) 0.078(6) -0.026(3) 0.007(4) 0.006(5)

loop_
_atom_type_symbol
_atom_type_description
_atom_type_scat_dispersion_real
_atom_type_scat_dispersion_imag
_atom_type_scat_source
C C 0.0033 0.0016 'International Tables Vol C Tables 4.2.6.8 and 6.1.1.4'
H H 0.0000 0.0000 'International Tables Vol C Tables 4.2.6.8 and 6.1.1.4'
N N 0.0061 0.0033 'International Tables Vol C Tables 4.2.6.8 and 6.1.1.4'
O O 0.0106 0.0060 'International Tables Vol C Tables 4.2.6.8 and 6.1.1.4'
Cl Cl 0.1484 0.1585 'International Tables Vol C Tables 4.2.6.8 and 6.1.1.4'
Rh Rh -1.1178 0.9187 'International Tables Vol C Tables 4.2.6.8 and 6.1.1.4'

loop_
_geom_angle_atom_site_label_1
_geom_angle_atom_site_label_2
_geom_angle_atom_site_label_3
_geom_angle_site_symmetry_1
_geom_angle_site_symmetry_3
_geom_angle
N1 Rh1 N1 3_657 . 180.0
N1 Rh1 N2 3_657 3_657 84.62(9)
N1 Rh1 N2 . 3_657 95.38(9)
N1 Rh1 N2 3_657 . 95.38(9)
N1 Rh1 N2 . . 84.62(9)
N2 Rh1 N2 3_657 . 180.0
N1 Rh1 O9 3_657 3_657 86.43(10)
N1 Rh1 O9 . 3_657 93.57(10)
N2 Rh1 O9 3_657 3_657 95.04(10)
N2 Rh1 O9 . 3_657 84.96(10)
N1 Rh1 C9 3_657 3_657 86.43(10)
N1 Rh1 C9 . 3_657 93.57(10)
N2 Rh1 C9 3_657 3_657 95.04(10)
N2 Rh1 C9 . 3_657 84.96(10)
O9 Rh1 C9 3_657 3_657 0.00(17)
N1 Rh1 C9 3_657 . 93.57(10)
N1 Rh1 C9 . . 86.43(10)
N2 Rh1 C9 3_657 . 84.96(9)
N2 Rh1 C9 . . 95.04(9)
O9 Rh1 C9 3_657 . 179.9990(10)
C9 Rh1 C9 3_657 . 179.9990(10)
C2 C1 H1A . . 109.5
C2 C1 H1B . . 109.5
H1A C1 H1B . . 109.5
C2 C1 H1C . . 109.5
H1A C1 H1C . . 109.5
H1B C1 H1C . . 109.5
N1 C2 C1 . . 110.8(2)
N1 C2 C7 . 3_657 110.0(2)
C1 C2 C7 . 3_657 109.5(3)
N1 C2 H2 . . 108.8
C1 C2 H2 . . 108.8
C7 C2 H2 3_657 . 108.8
N1 C3 C4 . . 108.4(2)
N1 C3 H3A . . 110.0
C4 C3 H3A . . 110.0
N1 C3 H3B . . 110.0
C4 C3 H3B . . 110.0
H3A C3 H3B . . 108.4
N2 C4 C3 . . 108.0(2)
N2 C4 H4A . . 110.1
C3 C4 H4A . . 110.1
N2 C4 H4B . . 110.1
C3 C4 H4B . . 110.1
H4A C4 H4B . . 108.4
N2 C5 C8 . . 113.2(2)
N2 C5 C6 . . 108.0(2)
C8 C5 C6 . . 108.6(2)
N2 C5 C7 . . 107.3(2)
C8 C5 C7 . . 111.3(3)
C6 C5 C7 . . 108.4(2)
C5 C6 H6A . . 109.5
C5 C6 H6B . . 109.5
H6A C6 H6B . . 109.5
C5 C6 H6C . . 109.5
H6A C6 H6C . . 109.5
H6B C6 H6C . . 109.5
C2 C7 C5 3_657 . 119.5(2)
C2 C7 H7A 3_657 . 107.4
C5 C7 H7A . . 107.4
C2 C7 H7B 3_657 . 107.4
C5 C7 H7B . . 107.4
H7A C7 H7B . . 107.0
C5 C8 H8A . . 109.5
C5 C8 H8B . . 109.5
H8A C8 H8B . . 109.5
C5 C8 H8C . . 109.5
H8A C8 H8C . . 109.5
H8B C8 H8C . . 109.5
Rh1 C9 H9A . . 109.5
Rh1 C9 H9B . . 109.5
H9A C9 H9B . . 109.5
Rh1 C9 H9C . . 109.5
H9A C9 H9C . . 109.5
H9B C9 H9C . . 109.5
Rh1 C9 H91O . . 110.0
H9A C9 H91O . . 3.0
H9B C9 H91O . . 106.6
H9C C9 H91O . . 111.8
Rh1 C9 H92O . . 106.2
H9A C9 H92O . . 110.8
H9B C9 H92O . . 3.3
H9C C9 H92O . . 111.4
H91O C9 H92O . . 107.9
C3 N1 C2 . . 114.2(2)
C3 N1 Rh1 . . 106.33(17)
C2 N1 Rh1 . . 116.08(17)
C4 N2 C5 . . 115.3(2)
C4 N2 Rh1 . . 106.78(17)
C5 N2 Rh1 . . 120.37(18)
O3A Cl1A O4A . . 110.2(6)
O3A Cl1A O1A . . 109.4(6)
O4A Cl1A O1A . . 111.2(6)
O3A Cl1A O2A . . 107.8(5)
O4A Cl1A O2A . . 109.3(7)
O1A Cl1A O2A . . 108.8(7)
O3B Cl1B O2B . . 109.5(7)
O3B Cl1B O4B . . 110.0(7)
O2B Cl1B O4B . . 119.5(7)
O3B Cl1B O1B . . 102.9(6)
O2B Cl1B O1B . . 107.6(7)
O4B Cl1B O1B . . 105.9(6)

loop_
_geom_bond_atom_site_label_1
_geom_bond_atom_site_label_2
_geom_bond_site_symmetry_2
_geom_bond_distance
Rh1 N1 3_657 2.073(2)
Rh1 N1 . 2.073(2)
Rh1 N2 3_657 2.090(2)
Rh1 N2 . 2.090(2)
Rh1 O9 3_657 2.216(3)
Rh1 C9 3_657 2.216(3)
Rh1 C9 . 2.216(3)
C1 C2 . 1.530(4)
C1 H1A . 0.98
C1 H1B . 0.98
C1 H1C . 0.98
C2 N1 . 1.501(4)
C2 C7 3_657 1.532(4)
C2 H2 . 1.0
C3 N1 . 1.497(4)
C3 C4 . 1.515(4)
C3 H3A . 0.99
C3 H3B . 0.99
C4 N2 . 1.498(4)
C4 H4A . 0.99
C4 H4B . 0.99
C5 N2 . 1.520(4)
C5 C8 . 1.530(4)
C5 C6 . 1.538(4)
C5 C7 . 1.540(4)
C6 H6A . 0.98
C6 H6B . 0.98
C6 H6C . 0.98
C7 C2 3_657 1.532(4)
C7 H7A . 0.99
C7 H7B . 0.99
C8 H8A . 0.98
C8 H8B . 0.98
C8 H8C . 0.98
C9 H9A . 0.98
C9 H9B . 0.98
C9 H9C . 0.98
C9 H91O . 0.9482
C9 H92O . 1.0304
Cl1A O3A . 1.406(7)
Cl1A O4A . 1.422(9)
Cl1A O1A . 1.421(8)
Cl1A O2A . 1.419(9)
Cl1B O3B . 1.420(9)
Cl1B O2B . 1.418(8)
Cl1B O4B . 1.434(8)
Cl1B O1B . 1.439(7)
